data_7250202
loop_
_publ_author_name
'Zorina-Tikhonova, Ekaterina N.'
'Matiukhina, Anna K.'
'Korlyukov, Alexander A.'
'Goloveshkin, Alexander S.'
'Babeshkin, Konstantin A.'
'Efimov, Nikolay N.'
'Alexandrov, Eugeny V.'
'Kiskin, Mikhail A.'
'Eremenko, Igor L.'

_publ_section_title
;
 The role of alkali metal cations in the construction of heterometallic
 NiII polymeric cyclopropane-1,1-dicarboxylates
;
_journal_issue 20
_journal_name_full CrystEngComm
_journal_page_first 3352
_journal_page_last 3361
_journal_paper_doi 10.1039/D4CE01319K
_journal_volume 27
_journal_year 2025
_chemical_formula_moiety 'C10 H20 Na2 Ni O14, 4(H2 O)'
_chemical_formula_sum 'C10 H28 Na2 Ni O18'
_chemical_formula_weight 541.01
_space_group_crystal_system triclinic
_space_group_IT_number 2
_space_group_name_Hall '-P 1'
_space_group_name_H-M_alt 'P -1'
_atom_sites_solution_hydrogens mixed
_atom_sites_solution_primary dual
_audit_creation_date 2025-03-07
_audit_creation_method
;
Olex2 1.5
(compiled 2025.02.27 svn.r83f5de2 for OlexSys, GUI svn.r7188)
;
_audit_update_record
;
2025-03-21 deposited with the CCDC.	2025-03-28 downloaded from the CCDC.
;
_cell_angle_alpha 81.350(2)
_cell_angle_beta 87.308(2)
_cell_angle_gamma 83.679(2)
_cell_formula_units_Z 1
_cell_length_a 5.5034(7)
_cell_length_b 8.4085(11)
_cell_length_c 11.8303(15)
_cell_measurement_reflns_used 5299
_cell_measurement_temperature 120
_cell_measurement_theta_max 30.61
_cell_measurement_theta_min 2.46
_cell_volume 537.68(12)
_computing_cell_refinement 'SAINT v8.34A (Bruker, 2013)'
_computing_data_collection 'APEX2, (Bruker, 2012)'
_computing_data_reduction 'SAINT v8.34A (Bruker, 2013)'
_computing_molecular_graphics 'Olex2 1.5 (Dolomanov et al., 2009)'
_computing_publication_material 'Olex2 1.5 (Dolomanov et al., 2009)'
_computing_structure_refinement 'SHELXL 2019/3 (Sheldrick, 2015)'
_computing_structure_solution 'SHELXT 2014/4 (Sheldrick, 2014)'
_diffrn_ambient_temperature 120
_diffrn_detector_area_resol_mean 8
_diffrn_measured_fraction_theta_full 0.981
_diffrn_measured_fraction_theta_max 0.984
_diffrn_measurement_device_type 'Bruker APEX-II CCD'
_diffrn_measurement_method '\w and \f scans'
_diffrn_radiation_monochromator graphite
_diffrn_radiation_type MoK\a
_diffrn_radiation_wavelength 0.71073
_diffrn_reflns_av_R_equivalents 0.0260
_diffrn_reflns_av_unetI/netI 0.0336
_diffrn_reflns_Laue_measured_fraction_full 0.981
_diffrn_reflns_Laue_measured_fraction_max 0.984
_diffrn_reflns_limit_h_max 7
_diffrn_reflns_limit_h_min -7
_diffrn_reflns_limit_k_max 12
_diffrn_reflns_limit_k_min -11
_diffrn_reflns_limit_l_max 16
_diffrn_reflns_limit_l_min -16
_diffrn_reflns_number 7283
_diffrn_reflns_point_group_measured_fraction_full 0.981
_diffrn_reflns_point_group_measured_fraction_max 0.984
_diffrn_reflns_theta_full 25.242
_diffrn_reflns_theta_max 30.624
_diffrn_reflns_theta_min 1.742
_diffrn_source 'sealed tube'
_diffrn_source_current 30.0
_diffrn_source_power 1.5
_diffrn_source_voltage 50.0
_diffrn_standards_number 0
_exptl_absorpt_coefficient_mu 1.027
_exptl_absorpt_correction_T_max 0.7461
_exptl_absorpt_correction_T_min 0.4876
_exptl_absorpt_correction_type multi-scan
_exptl_absorpt_process_details
'SADABS-2014/5 (Bruker,2014/5) was used for absorption correction. wR2(int) was 0.1426 before and 0.0399 after correction. The Ratio of minimum to maximum transmission is 0.6535. The \l/2 correction factor is 0.00150.'
_exptl_crystal_colour 'light green'
_exptl_crystal_colour_modifier light
_exptl_crystal_colour_primary green
_exptl_crystal_density_diffrn 1.671
_exptl_crystal_description plate
_exptl_crystal_F_000 282
_exptl_crystal_size_max 0.35
_exptl_crystal_size_mid 0.31
_exptl_crystal_size_min 0.14
_refine_diff_density_max 1.286
_refine_diff_density_min -0.650
_refine_diff_density_rms 0.113
_refine_ls_extinction_coef 0.011(3)
_refine_ls_extinction_expression Fc^*^=kFc[1+0.001xFc^2^\l^3^/sin(2\q)]^-1/4^
_refine_ls_extinction_method 'SHELXL-2019/2 (Sheldrick 2019)'
_refine_ls_goodness_of_fit_ref 1.168
_refine_ls_hydrogen_treatment mixed
_refine_ls_matrix_type full
_refine_ls_number_parameters 153
_refine_ls_number_reflns 3254
_refine_ls_number_restraints 0
_refine_ls_restrained_S_all 1.168
_refine_ls_R_factor_all 0.0406
_refine_ls_R_factor_gt 0.0393
_refine_ls_shift/su_max 0.000
_refine_ls_shift/su_mean 0.000
_refine_ls_structure_factor_coef Fsqd
_refine_ls_weighting_details 'w=1/[\s^2^(Fo^2^)+(0.0213P)^2^+1.5200P] where P=(Fo^2^+2Fc^2^)/3'
_refine_ls_weighting_scheme calc
_refine_ls_wR_factor_gt 0.1086
_refine_ls_wR_factor_ref 0.1092
_reflns_Friedel_coverage 0.000
_reflns_number_gt 3109
_reflns_number_total 3254
_reflns_threshold_expression 'I > 2\s(I)'
_cod_data_source_file d4ce01319k2.cif
_cod_data_source_block zk4332
_cod_depositor_comments 'Adding full bibliography for 7250200--7250203.cif.'
_cod_database_code 7250202
_shelx_shelxl_version_number 2019/3
_shelx_space_group_comment
;
The symmetry employed for this shelxl refinement is uniquely defined
by the following loop, which should always be used as a source of
symmetry information in preference to the above space-group names.
They are only intended as comments.
;
_shelx_estimated_absorpt_t_max 0.870
_shelx_estimated_absorpt_t_min 0.715
_olex2_refinement_description
;
1. Fixed Uiso
 At 1.2 times of:
  All C(H,H) groups
2.a Riding coordinates:
 O1W(H1WA,H1WB), O2W(H2WA,H2WB), O3W(H3WA,H3WB), O4W(H4WA,H4WB), O5W(H5WA,H5WB)
2.b Secondary CH2 refined with riding coordinates:
 C4(H4A,H4B), C5(H5A,H5B)
;
_olex2_submission_special_instructions 'No special instructions were received'

loop_
_space_group_symop_operation_xyz
'x, y, z'
'-x, -y, -z'

loop_
_atom_site_label
_atom_site_type_symbol
_atom_site_fract_x
_atom_site_fract_y
_atom_site_fract_z
_atom_site_U_iso_or_equiv
_atom_site_adp_type
_atom_site_occupancy
_atom_site_site_symmetry_order
_atom_site_calc_flag
_atom_site_refinement_flags_posn
_atom_site_refinement_flags_adp
_atom_site_refinement_flags_occupancy
_atom_site_disorder_assembly
_atom_site_disorder_group
Ni1 Ni 1.000000 0.500000 0.500000 0.00640(11) Uani 1 2 d S . P . .
Na1 Na 0.49148(16) 0.34986(11) 0.63732(8) 0.01047(19) Uani 1 1 d . . . . .
O1 O 0.6668(3) 0.60006(19) 0.54786(13) 0.0090(3) Uani 1 1 d . . . . .
O1W O 0.8722(3) 0.26936(19) 0.54939(14) 0.0106(3) Uani 1 1 d . . . . .
H1WA H 0.818078 0.221199 0.499095 0.014(8) Uiso 1 1 d R . . . .
H1WB H 0.988858 0.204159 0.579215 0.021(9) Uiso 1 1 d R . . . .
O2 O 0.4463(3) 0.8128(2) 0.60243(15) 0.0138(3) Uani 1 1 d . . . . .
O2W O 0.2723(3) 0.1109(2) 0.65804(14) 0.0127(3) Uani 1 1 d . . . . .
H2WA H 0.239261 0.097205 0.729520 0.022(9) Uiso 1 1 d R . . . .
H2WB H 0.340881 0.019025 0.646040 0.039(12) Uiso 1 1 d R . . . .
O3 O 1.1054(3) 0.4971(2) 0.65934(13) 0.0105(3) Uani 1 1 d . . . . .
O3W O 0.5033(3) 0.3382(2) 0.83895(15) 0.0153(3) Uani 1 1 d . . . . .
H3WA H 0.418188 0.429548 0.827975 0.040(12) Uiso 1 1 d R . . . .
H3WB H 0.444169 0.249638 0.862905 0.028(10) Uiso 1 1 d R . . . .
O4 O 1.1190(3) 0.5747(2) 0.82895(15) 0.0146(3) Uani 1 1 d . . . . .
O4W O 0.8503(3) 0.2401(2) 0.99851(15) 0.0150(3) Uani 1 1 d . . . . .
H4WA H 0.747031 0.295355 0.953069 0.022(9) Uiso 1 1 d R . . . .
H4WB H 0.880761 0.306055 1.042509 0.023(9) Uiso 1 1 d R . . . .
O5W O 1.2304(4) 0.0775(2) 0.89507(15) 0.0183(4) Uani 1 1 d . . . . .
H5WA H 1.252875 -0.011209 0.940251 0.030(10) Uiso 1 1 d R . . . .
H5WB H 1.111135 0.127611 0.927761 0.030(10) Uiso 1 1 d R . . . .
C1 C 0.6267(4) 0.7071(3) 0.61455(18) 0.0083(4) Uani 1 1 d . . . . .
C2 C 1.0188(4) 0.5827(3) 0.73490(18) 0.0093(4) Uani 1 1 d . . . . .
C3 C 0.7925(4) 0.7026(3) 0.71340(18) 0.0092(4) Uani 1 1 d . . . . .
C4 C 0.6548(4) 0.7507(3) 0.8212(2) 0.0151(4) Uani 1 1 d . . . . .
H4A H 0.475351 0.777481 0.817630 0.018 Uiso 1 1 calc R U . . .
H4B H 0.713403 0.695299 0.896288 0.018 Uiso 1 1 calc R U . . .
C5 C 0.8106(4) 0.8652(3) 0.7542(2) 0.0153(4) Uani 1 1 d . . . . .
H5A H 0.966054 0.881127 0.787671 0.018 Uiso 1 1 calc R U . . .
H5B H 0.728059 0.963288 0.709032 0.018 Uiso 1 1 calc R U . . .

loop_
_atom_site_aniso_label
_atom_site_aniso_U_11
_atom_site_aniso_U_22
_atom_site_aniso_U_33
_atom_site_aniso_U_23
_atom_site_aniso_U_13
_atom_site_aniso_U_12
Ni1 0.00590(18) 0.00679(18) 0.00644(18) -0.00212(12) -0.00080(12) 0.00157(12)
Na1 0.0089(4) 0.0117(4) 0.0101(4) -0.0009(3) -0.0008(3) 0.0012(3)
O1 0.0090(7) 0.0084(7) 0.0099(7) -0.0034(5) -0.0006(5) 0.0008(5)
O1W 0.0098(7) 0.0095(7) 0.0126(7) -0.0027(6) -0.0027(5) 0.0011(5)
O2 0.0113(7) 0.0117(7) 0.0186(8) -0.0064(6) -0.0047(6) 0.0052(6)
O2W 0.0148(8) 0.0100(7) 0.0125(7) -0.0012(6) -0.0015(6) 0.0027(6)
O3 0.0100(7) 0.0127(7) 0.0084(7) -0.0032(6) -0.0009(5) 0.0036(5)
O3W 0.0157(8) 0.0145(8) 0.0153(8) -0.0019(6) -0.0040(6) 0.0022(6)
O4 0.0161(8) 0.0164(8) 0.0114(7) -0.0062(6) -0.0040(6) 0.0042(6)
O4W 0.0165(8) 0.0149(8) 0.0135(8) -0.0039(6) -0.0038(6) 0.0031(6)
O5W 0.0235(9) 0.0168(8) 0.0127(8) -0.0025(6) 0.0027(6) 0.0058(7)
C1 0.0076(8) 0.0074(8) 0.0101(9) -0.0021(7) -0.0008(7) -0.0001(7)
C2 0.0081(8) 0.0096(9) 0.0101(9) -0.0023(7) -0.0005(7) 0.0004(7)
C3 0.0087(9) 0.0099(9) 0.0088(9) -0.0028(7) 0.0001(7) 0.0012(7)
C4 0.0112(10) 0.0223(11) 0.0130(10) -0.0092(8) 0.0005(8) 0.0020(8)
C5 0.0162(10) 0.0105(10) 0.0210(11) -0.0080(8) -0.0057(8) 0.0001(8)

loop_
_atom_type_symbol
_atom_type_description
_atom_type_scat_dispersion_real
_atom_type_scat_dispersion_imag
_atom_type_scat_source
C C 0.0033 0.0016 'International Tables Vol C Tables 4.2.6.8 and 6.1.1.4'
H H 0.0000 0.0000 'International Tables Vol C Tables 4.2.6.8 and 6.1.1.4'
Na Na 0.0362 0.0249 'International Tables Vol C Tables 4.2.6.8 and 6.1.1.4'
Ni Ni 0.3393 1.1124 'International Tables Vol C Tables 4.2.6.8 and 6.1.1.4'
O O 0.0106 0.0060 'International Tables Vol C Tables 4.2.6.8 and 6.1.1.4'

loop_
_geom_angle_atom_site_label_1
_geom_angle_atom_site_label_2
_geom_angle_atom_site_label_3
_geom_angle
_geom_angle_site_symmetry_1
_geom_angle_site_symmetry_3
_geom_angle_publ_flag
Na1 Ni1 Na1 180.0 1_655 2_666 ?
O1 Ni1 Na1 46.11(5) . 2_666 ?
O1 Ni1 Na1 46.11(5) 2_766 1_655 ?
O1 Ni1 Na1 133.89(5) 2_766 2_666 ?
O1 Ni1 Na1 133.89(5) . 1_655 ?
O1 Ni1 O1 180.0 2_766 . ?
O1 Ni1 O1W 92.06(6) . 2_766 ?
O1 Ni1 O1W 87.94(6) 2_766 2_766 ?
O1 Ni1 O1W 87.94(6) . . ?
O1 Ni1 O1W 92.06(6) 2_766 . ?
O1W Ni1 Na1 86.25(5) 2_766 2_666 ?
O1W Ni1 Na1 93.75(5) 2_766 1_655 ?
O1W Ni1 Na1 93.74(5) . 2_666 ?
O1W Ni1 Na1 86.26(5) . 1_655 ?
O1W Ni1 O1W 180.00(8) 2_766 . ?
O3 Ni1 Na1 133.83(5) 2_766 1_655 ?
O3 Ni1 Na1 46.17(5) . 1_655 ?
O3 Ni1 Na1 46.17(5) 2_766 2_666 ?
O3 Ni1 Na1 133.83(5) . 2_666 ?
O3 Ni1 O1 91.86(6) . 2_766 ?
O3 Ni1 O1 91.86(6) 2_766 . ?
O3 Ni1 O1 88.14(6) 2_766 2_766 ?
O3 Ni1 O1 88.14(6) . . ?
O3 Ni1 O1W 89.71(7) 2_766 2_766 ?
O3 Ni1 O1W 90.28(7) 2_766 . ?
O3 Ni1 O1W 89.71(7) . . ?
O3 Ni1 O1W 90.29(7) . 2_766 ?
O3 Ni1 O3 180.0 . 2_766 ?
Ni1 Na1 Na1 57.57(2) 1_455 2_666 ?
Ni1 Na1 H1WA 110.4 1_455 . ?
Ni1 Na1 H3WA 104.3 1_455 . ?
Na1 Na1 H1WA 73.4 2_666 . ?
Na1 Na1 H3WA 123.7 2_666 . ?
O1 Na1 Ni1 85.60(4) . 1_455 ?
O1 Na1 Ni1 38.24(4) 2_666 1_455 ?
O1 Na1 Na1 39.28(4) 2_666 2_666 ?
O1 Na1 Na1 36.97(4) . 2_666 ?
O1 Na1 O1 76.24(6) 2_666 . ?
O1 Na1 O1W 86.77(6) 2_666 . ?
O1 Na1 H1WA 81.3 . . ?
O1 Na1 H1WA 72.3 2_666 . ?
O1 Na1 O2W 84.03(6) 2_666 . ?
O1 Na1 O3 75.43(6) 2_666 1_455 ?
O1 Na1 O3W 159.09(7) 2_666 . ?
O1 Na1 H3WA 141.5 2_666 . ?
O1 Na1 H3WA 96.2 . . ?
O1W Na1 Ni1 124.74(5) . 1_455 ?
O1W Na1 Na1 76.85(5) . 2_666 ?
O1W Na1 O1 72.81(6) . . ?
O1W Na1 H1WA 18.7 . . ?
O1W Na1 O2W 104.29(7) . . ?
O1W Na1 O3W 114.10(7) . . ?
O1W Na1 H3WA 127.7 . . ?
H1WA Na1 H3WA 144.9 . . ?
O2W Na1 Ni1 80.13(5) . 1_455 ?
O2W Na1 Na1 123.28(6) . 2_666 ?
O2W Na1 O1 160.16(7) . . ?
O2W Na1 H1WA 90.7 . . ?
O2W Na1 H3WA 100.6 . . ?
O3 Na1 Ni1 37.51(4) 1_455 1_455 ?
O3 Na1 Na1 81.55(5) 1_455 2_666 ?
O3 Na1 O1 90.78(6) 1_455 . ?
O3 Na1 O1W 158.35(7) 1_455 . ?
O3 Na1 H1WA 147.7 1_455 . ?
O3 Na1 O2W 86.28(6) 1_455 . ?
O3 Na1 O3W 83.90(6) 1_455 . ?
O3 Na1 H3WA 66.8 1_455 . ?
O3W Na1 Ni1 120.87(5) . 1_455 ?
O3W Na1 Na1 140.89(7) . 2_666 ?
O3W Na1 O1 107.65(7) . . ?
O3W Na1 H1WA 128.3 . . ?
O3W Na1 O2W 91.57(7) . . ?
O3W Na1 H3WA 20.2 . . ?
Ni1 O1 Na1 95.65(6) . 2_666 ?
Ni1 O1 Na1 98.84(6) . . ?
Na1 O1 Na1 103.76(6) 2_666 . ?
C1 O1 Ni1 125.68(14) . . ?
C1 O1 Na1 120.07(13) . 2_666 ?
C1 O1 Na1 109.19(13) . . ?
Ni1 O1W Na1 99.45(7) . . ?
Ni1 O1W H1WA 119.6 . . ?
Ni1 O1W H1WB 108.7 . . ?
Na1 O1W H1WA 97.9 . . ?
Na1 O1W H1WB 127.5 . . ?
H1WA O1W H1WB 104.9 . . ?
Na1 O2W H2WA 101.2 . . ?
Na1 O2W H2WB 122.4 . . ?
H2WA O2W H2WB 103.5 . . ?
Ni1 O3 Na1 96.32(7) . 1_655 ?
C2 O3 Ni1 129.65(14) . . ?
C2 O3 Na1 131.74(14) . 1_655 ?
Na1 O3W H3WA 84.9 . . ?
Na1 O3W H3WB 102.0 . . ?
H3WA O3W H3WB 123.8 . . ?
H4WA O4W H4WB 103.6 . . ?
H5WA O5W H5WB 102.2 . . ?
O1 C1 C3 119.61(18) . . ?
O2 C1 O1 121.42(19) . . ?
O2 C1 C3 118.92(19) . . ?
O3 C2 C3 121.18(19) . . ?
O4 C2 O3 121.7(2) . . ?
O4 C2 C3 117.10(19) . . ?
C1 C3 C2 123.49(18) . . ?
C1 C3 C4 112.97(18) . . ?
C1 C3 C5 115.75(18) . . ?
C2 C3 C4 115.36(18) . . ?
C2 C3 C5 113.99(18) . . ?
C5 C3 C4 57.52(16) . . ?
C3 C4 H4A 117.7 . . ?
C3 C4 H4B 117.7 . . ?
H4A C4 H4B 114.8 . . ?
C5 C4 C3 61.06(15) . . ?
C5 C4 H4A 117.7 . . ?
C5 C4 H4B 117.7 . . ?
C3 C5 H5A 117.6 . . ?
C3 C5 H5B 117.6 . . ?
C4 C5 C3 61.42(15) . . ?
C4 C5 H5A 117.6 . . ?
C4 C5 H5B 117.6 . . ?
H5A C5 H5B 114.7 . . ?

loop_
_geom_bond_atom_site_label_1
_geom_bond_atom_site_label_2
_geom_bond_distance
_geom_bond_site_symmetry_2
_geom_bond_publ_flag
Ni1 Na1 3.2547(9) 2_666 ?
Ni1 Na1 3.2547(9) 1_655 ?
Ni1 O1 2.0242(15) . ?
Ni1 O1 2.0241(15) 2_766 ?
Ni1 O1W 2.1254(16) 2_766 ?
Ni1 O1W 2.1254(16) . ?
Ni1 O3 1.9940(16) 2_766 ?
Ni1 O3 1.9940(16) . ?
Na1 Na1 3.8075(19) 2_666 ?
Na1 O1 2.4816(19) . ?
Na1 O1 2.3572(18) 2_666 ?
Na1 O1W 2.3720(18) . ?
Na1 H1WA 2.6274 . ?
Na1 O2W 2.431(2) . ?
Na1 O3 2.3623(18) 1_455 ?
Na1 O3W 2.376(2) . ?
Na1 H3WA 2.4512 . ?
O1 C1 1.279(3) . ?
O1W H1WA 0.8500 . ?
O1W H1WB 0.8500 . ?
O2 C1 1.256(3) . ?
O2W H2WA 0.8498 . ?
O2W H2WB 0.8502 . ?
O3 C2 1.274(3) . ?
O3W H3WA 0.8500 . ?
O3W H3WB 0.8500 . ?
O4 C2 1.254(3) . ?
O4W H4WA 0.8502 . ?
O4W H4WB 0.8498 . ?
O5W H5WA 0.8502 . ?
O5W H5WB 0.8500 . ?
C1 C3 1.510(3) . ?
C2 C3 1.519(3) . ?
C3 C4 1.536(3) . ?
C3 C5 1.531(3) . ?
C4 H4A 0.9900 . ?
C4 H4B 0.9900 . ?
C4 C5 1.476(4) . ?
C5 H5A 0.9900 . ?
C5 H5B 0.9900 . ?

loop_
_geom_hbond_atom_site_label_D
_geom_hbond_atom_site_label_H
_geom_hbond_atom_site_label_A
_geom_hbond_distance_DH
_geom_hbond_distance_HA
_geom_hbond_distance_DA
_geom_hbond_angle_DHA
_geom_hbond_site_symmetry_A
_geom_hbond_publ_flag
O1W H1WA O2 0.85 2.00 2.777(2) 151.5 2_666 yes
O1W H1WB O2W 0.85 1.89 2.717(2) 164.4 1_655 yes
O2W H2WA O5W 0.85 1.94 2.777(2) 168.4 1_455 yes
O2W H2WB O2 0.85 1.91 2.746(2) 169.8 1_545 yes
O3W H3WA O4 0.85 1.94 2.733(2) 154.9 1_455 yes
O3W H3WB O5W 0.85 1.95 2.775(3) 164.1 1_455 yes
O4W H4WA O3W 0.85 1.92 2.723(2) 158.0 . yes
O4W H4WB O4 0.85 1.94 2.769(2) 163.5 2_767 yes
O5W H5WA O4W 0.85 2.08 2.848(3) 149.6 2_757 yes
O5W H5WB O4W 0.85 1.87 2.716(2) 179.3 . yes

loop_
_geom_torsion_atom_site_label_1
_geom_torsion_atom_site_label_2
_geom_torsion_atom_site_label_3
_geom_torsion_atom_site_label_4
_geom_torsion
_geom_torsion_site_symmetry_1
_geom_torsion_site_symmetry_2
_geom_torsion_site_symmetry_3
_geom_torsion_site_symmetry_4
_geom_torsion_publ_flag
Ni1 O1 C1 O2 147.51(17) . . . . ?
Ni1 O1 C1 C3 -35.2(3) . . . . ?
Ni1 O3 C2 O4 -174.24(16) . . . . ?
Ni1 O3 C2 C3 4.1(3) . . . . ?
Na1 O1 C1 O2 -95.7(2) . . . . ?
Na1 O1 C1 O2 23.8(3) 2_666 . . . ?
Na1 O1 C1 C3 81.5(2) . . . . ?
Na1 O1 C1 C3 -158.99(15) 2_666 . . . ?
Na1 O3 C2 O4 -15.7(3) 1_655 . . . ?
Na1 O3 C2 C3 162.69(15) 1_655 . . . ?
O1 C1 C3 C2 4.1(3) . . . . ?
O1 C1 C3 C4 -142.8(2) . . . . ?
O1 C1 C3 C5 153.5(2) . . . . ?
O2 C1 C3 C2 -178.6(2) . . . . ?
O2 C1 C3 C4 34.5(3) . . . . ?
O2 C1 C3 C5 -29.2(3) . . . . ?
O3 C2 C3 C1 12.4(3) . . . . ?
O3 C2 C3 C4 158.6(2) . . . . ?
O3 C2 C3 C5 -137.4(2) . . . . ?
O4 C2 C3 C1 -169.2(2) . . . . ?
O4 C2 C3 C4 -22.9(3) . . . . ?
O4 C2 C3 C5 41.0(3) . . . . ?
C1 C3 C4 C5 -106.8(2) . . . . ?
C1 C3 C5 C4 101.9(2) . . . . ?
C2 C3 C4 C5 103.4(2) . . . . ?
C2 C3 C5 C4 -105.8(2) . . . . ?
